data_7120272
loop_
_publ_author_name
'Hartlieb, Karel J.'
'Peters, Aaron William'
'Wang, Timothy C.'
'Deria, Pravas'
'Farha, Omar'
'Hupp, J. T.'
'Stoddart, J. Fraser'

_publ_section_title
;
 Functionalised cyclodextrin-based metal-organic frameworks
;
_journal_name_full 'Chem. Commun.'
_journal_paper_doi 10.1039/C7CC03345A
_journal_year 2017
_chemical_absolute_configuration ad
_chemical_formula_moiety 'C56 H83 N O41, 2(H2 O)'
_chemical_formula_sum 'C56 H87 N O43'
_chemical_formula_weight 1462.26
_chemical_name_systematic
;
 ?
;
_space_group_crystal_system orthorhombic
_space_group_IT_number 19
_space_group_name_Hall 'P 2ac 2ab'
_space_group_name_H-M_alt 'P 21 21 21'
_symmetry_space_group_name_Hall 'P 2ac 2ab'
_symmetry_space_group_name_H-M 'P 21 21 21'
_atom_sites_solution_hydrogens mixed
_atom_sites_solution_primary dual
_audit_creation_date 2015-03-31
_audit_creation_method
;
Olex2 1.2
(compiled 2015.01.26 svn.r3150 for OlexSys, GUI svn.r4998)
;
_audit_update_record
;
2017-01-05 deposited with the CCDC.
2017-06-13 downloaded from the CCDC.
;
_cell_angle_alpha 90
_cell_angle_beta 90
_cell_angle_gamma 90
_cell_formula_units_Z 4
_cell_length_a 11.9905(8)
_cell_length_b 16.4042(11)
_cell_length_c 37.700(3)
_cell_measurement_reflns_used 9929
_cell_measurement_temperature 100(2)
_cell_measurement_theta_max 67.796
_cell_measurement_theta_min 2.938
_cell_volume 7415.4(9)
_computing_cell_refinement 'SAINT v8.34A (Bruker, 2013)'
_computing_data_collection 'APEX2 V2.1-4 (Bruker, 2007)'
_computing_data_reduction 'SAINT v8.34A (Bruker, 2013)'
_computing_molecular_graphics 'Olex2 (Dolomanov et al., 2009)'
_computing_publication_material 'Olex2 (Dolomanov et al., 2009)'
_computing_structure_refinement 'XL (Sheldrick, 2008)'
_computing_structure_solution 'XM (Sheldrick, 2008)'
_diffrn_ambient_temperature 99.91
_diffrn_detector_area_resol_mean 8
_diffrn_measured_fraction_theta_full 0.996
_diffrn_measured_fraction_theta_max 0.991
_diffrn_measurement_device_type 'Bruker Kappa APEX CCD area detector'
_diffrn_measurement_method '\w and \f scans'
_diffrn_radiation_monochromator 'MX optics'
_diffrn_radiation_type CuK\a
_diffrn_radiation_wavelength 1.54178
_diffrn_reflns_av_R_equivalents 0.0543
_diffrn_reflns_av_unetI/netI 0.0455
_diffrn_reflns_Laue_measured_fraction_full 0.996
_diffrn_reflns_Laue_measured_fraction_max 0.991
_diffrn_reflns_limit_h_max 14
_diffrn_reflns_limit_h_min -12
_diffrn_reflns_limit_k_max 19
_diffrn_reflns_limit_k_min -19
_diffrn_reflns_limit_l_max 45
_diffrn_reflns_limit_l_min -44
_diffrn_reflns_number 60413
_diffrn_reflns_point_group_measured_fraction_full 0.993
_diffrn_reflns_point_group_measured_fraction_max 0.986
_diffrn_reflns_theta_full 67.679
_diffrn_reflns_theta_max 68.311
_diffrn_reflns_theta_min 3.572
_diffrn_source microsource
_exptl_absorpt_coefficient_mu 0.989
_exptl_absorpt_correction_T_max 0.6682
_exptl_absorpt_correction_T_min 0.5930
_exptl_absorpt_correction_type multi-scan
_exptl_absorpt_process_details
;
SADABS-2014/5 (Bruker,2014/5) was used for absorption correction.
wR2(int) was 0.0907 before and 0.0687 after correction.
The Ratio of minimum to maximum transmission is 0.8875.
The \l/2 correction factor is 0.00150.
;
_exptl_crystal_colour colourless
_exptl_crystal_colour_primary colourless
_exptl_crystal_density_diffrn 1.310
_exptl_crystal_description plate
_exptl_crystal_F_000 3096
_exptl_crystal_size_max 0.095
_exptl_crystal_size_mid 0.066
_exptl_crystal_size_min 0.025
_refine_diff_density_max 0.657
_refine_diff_density_min -0.362
_refine_diff_density_rms 0.083
_refine_ls_abs_structure_details
;
 Flack x determined using 4504 quotients [(I+)-(I-)]/[(I+)+(I-)]
 (Parsons, Flack and Wagner, Acta Cryst. B69 (2013) 249-259).
;
_refine_ls_abs_structure_Flack -0.1(2)
_refine_ls_extinction_method none
_refine_ls_goodness_of_fit_ref 1.057
_refine_ls_hydrogen_treatment constr
_refine_ls_matrix_type full
_refine_ls_number_parameters 926
_refine_ls_number_reflns 13418
_refine_ls_number_restraints 0
_refine_ls_restrained_S_all 1.057
_refine_ls_R_factor_all 0.0898
_refine_ls_R_factor_gt 0.0820
_refine_ls_shift/su_max 0.001
_refine_ls_shift/su_mean 0.000
_refine_ls_structure_factor_coef Fsqd
_refine_ls_weighting_details 'w=1/[\s^2^(Fo^2^)+(0.1710P)^2^+2.1820P] where P=(Fo^2^+2Fc^2^)/3'
_refine_ls_weighting_scheme calc
_refine_ls_wR_factor_gt 0.2317
_refine_ls_wR_factor_ref 0.2397
_reflns_Friedel_coverage 0.803
_reflns_Friedel_fraction_full 0.990
_reflns_Friedel_fraction_max 0.980
_reflns_number_gt 11379
_reflns_number_total 13418
_reflns_threshold_expression 'I > 2\s(I)'
_cod_data_source_file c7cc03345a2.cif
_cod_data_source_block cx0359
_cod_original_cell_volume 7415.3(9)
_cod_database_code 7120272
_shelxl_version_number 2014-3
_shelx_space_group_comment
;
The symmetry employed for this shelxl refinement is uniquely defined
by the following loop, which should always be used as a source of
symmetry information in preference to the above space-group names.
They are only intended as comments.
;
_shelx_estimated_absorpt_t_max 0.976
_shelx_estimated_absorpt_t_min 0.912
_olex2_refinement_description
;
1. Fixed Uiso
 At 1.2 times of:
  All C(H) groups, All C(H,H) groups
 At 1.5 times of:
  All O(H) groups, All O(H,H) groups
2.a Free rotating group:
 O1W(H1WA,H1WB), O2W(H2WA,H2WB)
2.b Ternary CH refined with riding coordinates:
 C1(H1), C2(H2), C3(H3A), C4(H4A), C5(H5A), C7(H7), C8(H8A), C9(H9A),
 C10(H10A), C11(H11), C13(H13A), C14(H14A), C15(H15A), C16(H16), C17(H17),
 C19(H19A), C20(H20A), C21(H21), C22(H22), C23(H23A), C25(H25A), C26(H26),
 C27(H27), C28(H28A), C29(H29A), C31(H31), C32(H32), C33(H33A), C34(H34A),
 C35(H35A), C37(H37), C38(H38A), C39(H39A), C40(H40), C41(H41), C43(H43),
 C44(H44), C45(H45), C46(H46), C47(H47)
2.c Secondary CH2 refined with riding coordinates:
 C6(H6A,H6B), C12(H12A,H12B), C18(H18A,H18B), C24(H24A,H24B), C30(H30A,H30B),
 C36(H36A,H36B), C42(H42A,H42B), C48(H48A,H48B)
2.d Aromatic/amide H refined with riding coordinates:
 C51(H51), C52(H52), C53(H53), C54(H54)
2.e Tetrahedral OH refined with riding coordinates:
 O9(H9), O14(H14), O18(H18), O35(H35)
2.f Idealised tetrahedral OH refined as rotating group:
 O3(H3), O4(H4), O5(H5), O8(H8), O10(H10), O13(H13), O15(H15), O19(H19),
 O20(H20), O23(H23), O24(H24), O25(H25), O28(H28), O29(H29), O30(H30), O33(H33),
  O34(H34), O38(H38), O39(H39)
;
_smtbx_masks_special_details
;
The solvent masking procedure as implemented in Olex2 was used to remove the
electronic contribution of solvent molecules from the refinement.  As the exact
solvent content is not known, only the atoms used in the refinement model are
reported in the formula here.


Total solvent accessible volume / cell = 1432.9 Ang^3^ [19.3%]
Total electron count / cell = 280.2
;
_olex2_date_sample_data_collection 2015-03-27
_olex2_date_sample_submission 2015-03-20
_olex2_diffrn_ambient_temperature_device 'Oxford Cryosystems'
_olex2_exptl_crystal_mounting_method 'The crystal was mounted on a MITIGEN holder in oil'
_olex2_submission_original_sample_id KJH_4-142
_olex2_submission_special_instructions 'No special instructions were received'

loop_
_space_group_symop_operation_xyz
'x, y, z'
'-x+1/2, -y, z+1/2'
'x+1/2, -y+1/2, -z'
'-x, y+1/2, -z+1/2'

loop_
_atom_site_label
_atom_site_type_symbol
_atom_site_fract_x
_atom_site_fract_y
_atom_site_fract_z
_atom_site_U_iso_or_equiv
_atom_site_adp_type
_atom_site_occupancy
_atom_site_site_symmetry_order
_atom_site_calc_flag
_atom_site_refinement_flags_posn
O1 O -0.2041(4) -0.0933(2) 0.05563(13) 0.0453(10) Uani 1 1 d .
O2 O -0.3420(4) 0.0287(3) -0.01346(14) 0.0469(10) Uani 1 1 d .
O3 O -0.0468(4) 0.0330(3) 0.04295(13) 0.0497(10) Uani 1 1 d .
H3 H -0.0770 0.0380 0.0629 0.075 Uiso 1 1 calc GR
O4 O -0.0672(4) 0.1187(3) -0.02224(14) 0.0516(11) Uani 1 1 d .
H4 H -0.0249 0.1408 -0.0073 0.077 Uiso 1 1 calc GR
O5 O -0.4705(5) -0.0245(4) 0.05075(17) 0.0682(14) Uani 1 1 d .
H5 H -0.4770 0.0241 0.0442 0.102 Uiso 1 1 calc GR
O6 O -0.2041(3) 0.0085(2) -0.05678(13) 0.0438(9) Uani 1 1 d .
O7 O -0.2969(5) -0.0670(4) -0.14274(16) 0.0657(15) Uani 1 1 d .
O8 O -0.2039(6) 0.1524(4) -0.0998(2) 0.0814(19) Uani 1 1 d .
H8 H -0.1625 0.1842 -0.1113 0.122 Uiso 1 1 calc GR
O9 O -0.1627(6) 0.1211(4) -0.17290(18) 0.0772(17) Uani 1 1 d .
H9 H -0.1351 0.0946 -0.1898 0.116 Uiso 1 1 calc R
O10 O -0.3043(7) -0.2120(4) -0.1029(2) 0.0842(18) Uani 1 1 d .
H10 H -0.3559 -0.2199 -0.1176 0.126 Uiso 1 1 calc GR
O11 O -0.1209(5) -0.0497(4) -0.16793(14) 0.0609(13) Uani 1 1 d .
O12 O -0.1001(7) -0.2103(4) -0.23645(17) 0.080(2) Uani 1 1 d .
O13 O 0.0963(5) -0.0338(3) -0.19326(13) 0.0554(12) Uani 1 1 d .
H13 H 0.1186 -0.0209 -0.2136 0.083 Uiso 1 1 calc GR
O14 O 0.1926(5) -0.1817(3) -0.21642(16) 0.0679(14) Uani 1 1 d .
H14 H 0.1916 -0.2298 -0.2088 0.102 Uiso 1 1 calc R
O15 O -0.3061(9) -0.1155(7) -0.2376(3) 0.123(4) Uani 1 1 d .
H15 H -0.2558 -0.1121 -0.2530 0.185 Uiso 1 1 calc GR
O16 O 0.0278(5) -0.2899(3) -0.20589(12) 0.0580(13) Uani 1 1 d .
O17 O -0.0050(5) -0.5117(3) -0.21773(12) 0.0562(12) Uani 1 1 d .
O18 O 0.2496(6) -0.3449(3) -0.20503(16) 0.0670(15) Uani 1 1 d .
H18 H 0.2916 -0.3699 -0.2192 0.101 Uiso 1 1 calc R
O19 O 0.2778(6) -0.5116(3) -0.18212(15) 0.0655(14) Uani 1 1 d .
H19 H 0.2767 -0.5628 -0.1811 0.098 Uiso 1 1 calc GR
O20 O -0.1329(6) -0.4030(4) -0.26378(16) 0.0736(16) Uani 1 1 d .
H20 H -0.1950 -0.3977 -0.2738 0.110 Uiso 1 1 calc GR
O21 O 0.0642(5) -0.5413(3) -0.16195(11) 0.0495(11) Uani 1 1 d .
O22 O -0.0845(4) -0.6998(3) -0.11188(13) 0.0542(11) Uani 1 1 d .
O23 O 0.2365(4) -0.6165(3) -0.12557(13) 0.0509(11) Uani 1 1 d .
H23 H 0.2777 -0.5963 -0.1098 0.076 Uiso 1 1 calc GR
O24 O 0.1744(4) -0.6876(3) -0.05988(12) 0.0455(10) Uani 1 1 d .
H24 H 0.1348 -0.6974 -0.0420 0.068 Uiso 1 1 calc GR
O25 O -0.2692(8) -0.6154(8) -0.1500(4) 0.141(5) Uani 1 1 d .
H25 H -0.2908 -0.6528 -0.1364 0.211 Uiso 1 1 calc GR
O26 O -0.0469(3) -0.6448(2) -0.05614(11) 0.0386(8) Uani 1 1 d .
O27 O -0.2707(3) -0.6406(3) 0.00986(13) 0.0469(10) Uani 1 1 d .
O28 O 0.0441(4) -0.7393(2) -0.00003(13) 0.0450(9) Uani 1 1 d .
H28 H 0.1073 -0.7173 0.0001 0.068 Uiso 1 1 calc GR
O29 O -0.0438(4) -0.6943(3) 0.06911(12) 0.0485(10) Uani 1 1 d .
H29 H -0.0402 -0.7405 0.0787 0.073 Uiso 1 1 calc GR
O30 O -0.3318(4) -0.7032(4) -0.05586(15) 0.0603(13) Uani 1 1 d .
H30 H -0.3161 -0.7311 -0.0379 0.091 Uiso 1 1 calc GR
O31 O -0.1705(4) -0.5635(3) 0.05076(13) 0.0473(10) Uani 1 1 d .
O32 O -0.3273(4) -0.4380(3) 0.11379(12) 0.0442(9) Uani 1 1 d .
O33 O -0.0272(4) -0.5582(3) 0.11108(16) 0.0575(12) Uani 1 1 d .
H33 H -0.0337 -0.5970 0.0967 0.086 Uiso 1 1 calc GR
O34 O -0.0508(5) -0.4109(4) 0.15198(17) 0.0704(15) Uani 1 1 d .
H34 H -0.0234 -0.3794 0.1367 0.106 Uiso 1 1 calc GR
O35 O -0.4386(4) -0.5778(3) 0.07840(13) 0.0484(10) Uani 1 1 d .
H35 H -0.4167 -0.5795 0.0996 0.073 Uiso 1 1 calc R
O36 O -0.1994(4) -0.3343(2) 0.10705(12) 0.0461(10) Uani 1 1 d .
O37 O -0.3148(4) -0.1276(3) 0.10392(12) 0.0461(10) Uani 1 1 d .
O38 O -0.0163(5) -0.2391(3) 0.12777(18) 0.0664(15) Uani 1 1 d .
H38 H -0.0366 -0.2445 0.1490 0.100 Uiso 1 1 calc GR
O39 O -0.0205(4) -0.0768(3) 0.09782(17) 0.0610(13) Uani 1 1 d .
H39 H -0.0356 -0.0271 0.0954 0.091 Uiso 1 1 calc GR
O40 O -0.4962(4) -0.3194(3) 0.04524(14) 0.0554(11) Uani 1 1 d .
O41 O -0.5981(6) -0.1199(4) 0.12234(15) 0.0725(16) Uani 1 1 d .
N1 N -0.5167(5) -0.2204(3) 0.08872(14) 0.0421(11) Uani 1 1 d .
C1 C -0.2321(5) -0.0223(3) 0.03528(19) 0.0431(14) Uani 1 1 d .
H1 H -0.2635 0.0204 0.0513 0.052 Uiso 1 1 calc R
C2 C -0.1278(5) 0.0096(4) 0.0177(2) 0.0474(15) Uani 1 1 d .
H2 H -0.0960 -0.0335 0.0020 0.057 Uiso 1 1 calc R
C3 C -0.1594(6) 0.0837(4) -0.0046(2) 0.0491(15) Uani 1 1 d .
H3A H -0.1904 0.1259 0.0118 0.059 Uiso 1 1 calc R
C4 C -0.2487(6) 0.0626(4) -0.0307(2) 0.0497(15) Uani 1 1 d .
H4A H -0.2728 0.1139 -0.0428 0.060 Uiso 1 1 calc R
C5 C -0.3182(5) -0.0436(4) 0.0066(2) 0.0475(15) Uani 1 1 d .
H5A H -0.2867 -0.0862 -0.0095 0.057 Uiso 1 1 calc R
C6 C -0.4292(6) -0.0732(5) 0.0217(2) 0.0559(17) Uani 1 1 d .
H6A H -0.4854 -0.0732 0.0024 0.067 Uiso 1 1 calc R
H6B H -0.4202 -0.1302 0.0299 0.067 Uiso 1 1 calc R
C7 C -0.2554(5) 0.0135(4) -0.0904(2) 0.0473(15) Uani 1 1 d .
H7 H -0.3347 0.0313 -0.0877 0.057 Uiso 1 1 calc R
C8 C -0.1928(7) 0.0728(5) -0.1134(2) 0.0615(19) Uani 1 1 d .
H8A H -0.1120 0.0579 -0.1124 0.074 Uiso 1 1 calc R
C9 C -0.2296(7) 0.0686(5) -0.1519(2) 0.0621(19) Uani 1 1 d .
H9A H -0.3082 0.0889 -0.1531 0.074 Uiso 1 1 calc R
C10 C -0.2286(7) -0.0195(5) -0.1660(2) 0.064(2) Uani 1 1 d .
H10A H -0.2622 -0.0202 -0.1903 0.077 Uiso 1 1 calc R
C11 C -0.2505(6) -0.0718(4) -0.10666(19) 0.0491(14) Uani 1 1 d .
H11 H -0.1709 -0.0896 -0.1081 0.059 Uiso 1 1 calc R
C12 C -0.3158(8) -0.1355(5) -0.0882(2) 0.065(2) Uani 1 1 d .
H12A H -0.2919 -0.1377 -0.0631 0.078 Uiso 1 1 calc R
H12B H -0.3956 -0.1200 -0.0886 0.078 Uiso 1 1 calc R
C13 C -0.0893(7) -0.0920(5) -0.1991(2) 0.0586(18) Uani 1 1 d .
H13A H -0.1023 -0.0561 -0.2201 0.070 Uiso 1 1 calc R
C14 C 0.0363(8) -0.1073(4) -0.19510(19) 0.0582(18) Uani 1 1 d .
H14A H 0.0484 -0.1375 -0.1724 0.070 Uiso 1 1 calc R
C15 C 0.0848(8) -0.1574(5) -0.2248(2) 0.064(2) Uani 1 1 d .
H15A H 0.0883 -0.1225 -0.2465 0.077 Uiso 1 1 calc R
C16 C 0.0103(8) -0.2321(5) -0.2331(2) 0.062(2) Uani 1 1 d .
H16 H 0.0356 -0.2564 -0.2561 0.074 Uiso 1 1 calc R
C17 C -0.1494(10) -0.1764(5) -0.2053(3) 0.077(3) Uani 1 1 d .
H17 H -0.1334 -0.2131 -0.1848 0.092 Uiso 1 1 calc R
C18 C -0.2729(10) -0.1723(7) -0.2108(4) 0.094(4) Uani 1 1 d .
H18A H -0.3003 -0.2271 -0.2174 0.112 Uiso 1 1 calc R
H18B H -0.3088 -0.1569 -0.1882 0.112 Uiso 1 1 calc R
C19 C 0.0548(8) -0.3730(4) -0.21594(18) 0.062(2) Uani 1 1 d .
H19A H 0.0715 -0.3749 -0.2419 0.074 Uiso 1 1 calc R
C20 C 0.1567(8) -0.3963(5) -0.19573(19) 0.0567(18) Uani 1 1 d .
H20A H 0.1415 -0.3911 -0.1697 0.068 Uiso 1 1 calc R
C21 C 0.1897(8) -0.4842(4) -0.20399(18) 0.0562(18) Uani 1 1 d .
H21 H 0.2137 -0.4877 -0.2294 0.067 Uiso 1 1 calc R
C22 C 0.0870(8) -0.5397(4) -0.19836(17) 0.059(2) Uani 1 1 d .
H22 H 0.1058 -0.5961 -0.2064 0.071 Uiso 1 1 calc R
C23 C -0.0416(7) -0.4305(4) -0.20787(18) 0.0538(16) Uani 1 1 d .
H23A H -0.0561 -0.4296 -0.1818 0.065 Uiso 1 1 calc R
C24 C -0.1492(8) -0.4135(5) -0.2269(2) 0.064(2) Uani 1 1 d .
H24A H -0.2015 -0.4592 -0.2229 0.077 Uiso 1 1 calc R
H24B H -0.1834 -0.3635 -0.2170 0.077 Uiso 1 1 calc R
C25 C 0.0448(6) -0.6175(4) -0.14452(17) 0.0482(15) Uani 1 1 d .
H25A H 0.0634 -0.6631 -0.1611 0.058 Uiso 1 1 calc R
C26 C 0.1255(5) -0.6185(4) -0.11331(17) 0.0427(13) Uani 1 1 d .
H26 H 0.1118 -0.5690 -0.0985 0.051 Uiso 1 1 calc R
C27 C 0.1092(6) -0.6932(3) -0.09046(16) 0.0412(13) Uani 1 1 d .
H27 H 0.1339 -0.7421 -0.1042 0.049 Uiso 1 1 calc R
C28 C -0.0134(5) -0.7039(3) -0.08099(16) 0.0402(12) Uani 1 1 d .
H28A H -0.0229 -0.7588 -0.0699 0.048 Uiso 1 1 calc R
C29 C -0.0745(6) -0.6267(5) -0.1320(2) 0.0560(17) Uani 1 1 d .
H29A H -0.0950 -0.5790 -0.1168 0.067 Uiso 1 1 calc R
C30 C -0.1554(11) -0.6333(9) -0.1622(3) 0.100(4) Uani 1 1 d .
H30A H -0.1343 -0.5944 -0.1812 0.121 Uiso 1 1 calc R
H30B H -0.1527 -0.6891 -0.1723 0.121 Uiso 1 1 calc R
C31 C -0.1103(5) -0.6738(3) -0.02625(17) 0.0405(13) Uani 1 1 d .
H31 H -0.1382 -0.7299 -0.0317 0.049 Uiso 1 1 calc R
C32 C -0.0410(5) -0.6777(3) 0.00621(16) 0.0379(12) Uani 1 1 d .
H32 H -0.0041 -0.6237 0.0100 0.045 Uiso 1 1 calc R
C33 C -0.1077(5) -0.6992(3) 0.03834(17) 0.0418(13) Uani 1 1 d .
H33A H -0.1352 -0.7564 0.0357 0.050 Uiso 1 1 calc R
C34 C -0.2090(5) -0.6423(4) 0.0414(2) 0.0470(15) Uani 1 1 d .
H34A H -0.2582 -0.6629 0.0608 0.056 Uiso 1 1 calc R
C35 C -0.2100(5) -0.6179(4) -0.0211(2) 0.0487(15) Uani 1 1 d .
H35A H -0.1833 -0.5604 -0.0185 0.058 Uiso 1 1 calc R
C36 C -0.2935(6) -0.6221(5) -0.0510(2) 0.0537(16) Uani 1 1 d .
H36A H -0.3576 -0.5862 -0.0456 0.064 Uiso 1 1 calc R
H36B H -0.2584 -0.6025 -0.0732 0.064 Uiso 1 1 calc R
C37 C -0.2079(5) -0.5340(4) 0.08458(18) 0.0420(13) Uani 1 1 d .
H37 H -0.2374 -0.5807 0.0988 0.050 Uiso 1 1 calc R
C38 C -0.1065(5) -0.4981(4) 0.10321(19) 0.0447(14) Uani 1 1 d .
H38A H -0.0712 -0.4573 0.0870 0.054 Uiso 1 1 calc R
C39 C -0.1413(6) -0.4547(4) 0.1368(2) 0.0484(15) Uani 1 1 d .
H39A H -0.1666 -0.4966 0.1543 0.058 Uiso 1 1 calc R
C40 C -0.2373(6) -0.3967(4) 0.13002(18) 0.0462(14) Uani 1 1 d .
H40 H -0.2625 -0.3723 0.1530 0.055 Uiso 1 1 calc R
C41 C -0.2993(5) -0.4705(4) 0.07996(17) 0.0429(13) Uani 1 1 d .
H41 H -0.2695 -0.4253 0.0649 0.051 Uiso 1 1 calc R
C42 C -0.4030(5) -0.5035(4) 0.06254(19) 0.0455(14) Uani 1 1 d .
H42A H -0.4635 -0.4627 0.0645 0.055 Uiso 1 1 calc R
H42B H -0.3881 -0.5128 0.0370 0.055 Uiso 1 1 calc R
C43 C -0.2172(6) -0.2503(4) 0.11727(18) 0.0464(14) Uani 1 1 d .
H43 H -0.2294 -0.2464 0.1434 0.056 Uiso 1 1 calc R
C44 C -0.1074(6) -0.2091(4) 0.1071(2) 0.0515(16) Uani 1 1 d .
H44 H -0.0919 -0.2213 0.0815 0.062 Uiso 1 1 calc R
C45 C -0.1152(6) -0.1183(4) 0.1114(2) 0.0504(15) Uani 1 1 d .
H45 H -0.1215 -0.1058 0.1373 0.060 Uiso 1 1 calc R
C46 C -0.2209(5) -0.0861(4) 0.09267(19) 0.0464(14) Uani 1 1 d .
H46 H -0.2301 -0.0271 0.0986 0.056 Uiso 1 1 calc R
C47 C -0.3129(5) -0.2131(4) 0.09777(17) 0.0427(13) Uani 1 1 d .
H47 H -0.3047 -0.2238 0.0718 0.051 Uiso 1 1 calc R
C48 C -0.4242(6) -0.2458(4) 0.11057(18) 0.0479(14) Uani 1 1 d .
H48A H -0.4211 -0.3061 0.1109 0.057 Uiso 1 1 calc R
H48B H -0.4371 -0.2270 0.1352 0.057 Uiso 1 1 calc R
C49 C -0.5467(5) -0.2600(3) 0.05644(16) 0.0406(12) Uani 1 1 d .
C50 C -0.6370(6) -0.2159(4) 0.0412(2) 0.0499(15) Uani 1 1 d .
C51 C -0.6968(6) -0.2286(4) 0.0092(2) 0.0574(18) Uani 1 1 d .
H51 H -0.6764 -0.2713 -0.0066 0.069 Uiso 1 1 calc R
C52 C -0.7847(9) -0.1781(6) 0.0014(3) 0.081(3) Uani 1 1 d .
H52 H -0.8234 -0.1840 -0.0204 0.097 Uiso 1 1 calc R
C53 C -0.8183(7) -0.1162(6) 0.0262(3) 0.076(3) Uani 1 1 d .
H53 H -0.8825 -0.0842 0.0214 0.091 Uiso 1 1 calc R
C54 C -0.7596(7) -0.1028(5) 0.0563(3) 0.066(2) Uani 1 1 d .
H54 H -0.7784 -0.0590 0.0717 0.080 Uiso 1 1 calc R
C55 C -0.6703(6) -0.1551(4) 0.0644(2) 0.0491(15) Uani 1 1 d .
C56 C -0.5946(7) -0.1596(4) 0.09560(19) 0.0535(16) Uani 1 1 d .
O1W O -0.5660(5) -0.6538(3) -0.09527(14) 0.0578(12) Uani 1 1 d .
H1WA H -0.5283 -0.6400 -0.0765 0.087 Uiso 1 1 d G
H1WB H -0.5201 -0.6658 -0.1124 0.087 Uiso 1 1 d G
O2W O 0.0600(6) 0.1046(3) -0.15083(15) 0.0671(14) Uani 1 1 d .
H2WA H 0.1200 0.1307 -0.1571 0.101 Uiso 1 1 d G
H2WB H 0.0302 0.0815 -0.1693 0.101 Uiso 1 1 d G

loop_
_atom_site_aniso_label
_atom_site_aniso_U_11
_atom_site_aniso_U_22
_atom_site_aniso_U_33
_atom_site_aniso_U_23
_atom_site_aniso_U_13
_atom_site_aniso_U_12
O1 0.047(2) 0.0258(17) 0.063(3) -0.0093(17) 0.010(2) -0.0050(16)
O2 0.036(2) 0.0289(19) 0.076(3) -0.0028(19) 0.0052(19) 0.0028(16)
O3 0.049(2) 0.041(2) 0.058(3) -0.008(2) 0.001(2) -0.0100(19)
O4 0.053(3) 0.031(2) 0.071(3) 0.001(2) 0.004(2) -0.0095(19)
O5 0.062(3) 0.058(3) 0.085(4) -0.004(3) 0.013(3) 0.000(3)
O6 0.0322(19) 0.0334(19) 0.066(3) 0.0080(18) -0.0038(18) -0.0033(16)
O7 0.057(3) 0.067(3) 0.074(3) 0.016(3) -0.030(3) -0.022(3)
O8 0.100(5) 0.048(3) 0.097(4) 0.025(3) -0.014(4) -0.027(3)
O9 0.083(4) 0.070(4) 0.079(4) 0.035(3) -0.011(3) -0.009(3)
O10 0.096(5) 0.065(4) 0.092(5) -0.003(3) -0.005(4) 0.001(3)
O11 0.064(3) 0.068(3) 0.051(3) 0.011(2) -0.014(2) -0.009(3)
O12 0.113(5) 0.060(3) 0.066(4) 0.013(3) -0.042(4) -0.021(3)
O13 0.072(3) 0.044(2) 0.050(3) 0.0051(19) -0.012(2) 0.000(2)
O14 0.087(4) 0.043(3) 0.073(3) 0.002(2) -0.014(3) -0.001(3)
O15 0.130(8) 0.115(7) 0.125(7) 0.032(6) -0.074(6) -0.013(6)
O16 0.098(4) 0.034(2) 0.042(2) 0.0034(18) -0.019(2) 0.004(2)
O17 0.088(4) 0.041(2) 0.039(2) -0.0032(18) -0.012(2) -0.008(2)
O18 0.092(4) 0.043(3) 0.065(3) 0.004(2) -0.011(3) -0.007(3)
O19 0.099(4) 0.041(3) 0.056(3) 0.001(2) 0.002(3) -0.004(3)
O20 0.101(5) 0.062(3) 0.057(3) -0.003(3) -0.017(3) 0.011(3)
O21 0.075(3) 0.038(2) 0.036(2) -0.0011(17) -0.005(2) -0.005(2)
O22 0.059(3) 0.053(3) 0.051(3) 0.004(2) -0.005(2) -0.011(2)
O23 0.040(2) 0.058(3) 0.055(3) 0.012(2) 0.0059(19) 0.003(2)
O24 0.044(2) 0.042(2) 0.051(2) 0.0076(19) 0.0005(18) -0.0008(18)
O25 0.078(5) 0.138(9) 0.206(13) 0.051(8) -0.054(6) 0.012(5)
O26 0.042(2) 0.0256(17) 0.048(2) 0.0029(15) 0.0000(17) -0.0043(15)
O27 0.035(2) 0.039(2) 0.067(3) -0.011(2) 0.0009(19) -0.0026(17)
O28 0.049(2) 0.034(2) 0.051(2) -0.0004(18) 0.006(2) 0.0057(18)
O29 0.063(3) 0.0302(19) 0.053(2) 0.0032(17) 0.007(2) -0.0005(19)
O30 0.050(3) 0.065(3) 0.065(3) -0.011(3) 0.002(2) -0.010(2)
O31 0.053(2) 0.0308(19) 0.059(3) -0.0103(18) 0.015(2) -0.0015(18)
O32 0.043(2) 0.037(2) 0.053(2) -0.0059(18) 0.0057(18) 0.0072(17)
O33 0.040(2) 0.045(2) 0.087(4) -0.020(2) -0.006(2) 0.0051(19)
O34 0.065(3) 0.067(4) 0.078(4) -0.024(3) -0.008(3) -0.003(3)
O35 0.038(2) 0.045(2) 0.062(3) 0.0007(19) 0.006(2) -0.0021(18)
O36 0.058(3) 0.0269(19) 0.053(2) -0.0093(16) 0.013(2) -0.0001(18)
O37 0.049(2) 0.037(2) 0.051(2) -0.0085(18) 0.0089(19) 0.0027(19)
O38 0.063(3) 0.043(3) 0.093(4) -0.022(3) -0.014(3) 0.012(2)
O39 0.053(3) 0.042(2) 0.087(4) -0.013(2) -0.004(3) -0.007(2)
O40 0.058(3) 0.047(2) 0.062(3) -0.007(2) 0.006(2) 0.012(2)
O41 0.090(4) 0.068(3) 0.059(3) -0.014(3) 0.014(3) 0.025(3)
N1 0.048(3) 0.033(2) 0.046(3) -0.002(2) 0.009(2) -0.001(2)
C1 0.031(3) 0.027(3) 0.071(4) -0.008(3) 0.008(3) -0.004(2)
C2 0.042(3) 0.030(3) 0.070(4) -0.007(3) 0.013(3) -0.006(2)
C3 0.050(3) 0.026(3) 0.071(4) -0.009(3) 0.014(3) -0.003(2)
C4 0.046(3) 0.027(3) 0.077(4) 0.005(3) 0.004(3) -0.002(2)
C5 0.040(3) 0.034(3) 0.069(4) 0.001(3) 0.014(3) -0.002(2)
C6 0.041(3) 0.050(4) 0.076(5) -0.002(3) -0.001(3) -0.012(3)
C7 0.030(3) 0.041(3) 0.071(4) 0.007(3) -0.007(3) -0.012(2)
C8 0.057(4) 0.052(4) 0.075(5) 0.021(4) -0.013(4) -0.018(3)
C9 0.055(4) 0.055(4) 0.076(5) 0.017(4) -0.017(4) -0.011(3)
C10 0.062(4) 0.069(5) 0.062(4) 0.011(4) -0.030(4) -0.005(4)
C11 0.044(3) 0.045(3) 0.059(4) 0.004(3) -0.006(3) -0.002(3)
C12 0.074(5) 0.038(3) 0.083(5) 0.003(3) -0.016(4) -0.016(3)
C13 0.063(4) 0.058(4) 0.055(4) 0.018(3) -0.016(3) -0.006(3)
C14 0.087(5) 0.041(3) 0.047(3) 0.014(3) -0.017(3) -0.007(3)
C15 0.094(6) 0.045(4) 0.053(4) 0.016(3) -0.020(4) 0.002(4)
C16 0.093(6) 0.045(4) 0.047(4) 0.008(3) -0.017(4) -0.005(4)
C17 0.109(7) 0.055(4) 0.067(5) 0.016(4) -0.038(5) -0.008(5)
C18 0.084(6) 0.080(6) 0.117(8) 0.015(6) -0.051(6) -0.027(5)
C19 0.109(6) 0.041(3) 0.036(3) 0.002(3) -0.012(4) -0.013(4)
C20 0.082(5) 0.044(4) 0.044(3) 0.000(3) -0.004(3) -0.004(3)
C21 0.090(5) 0.044(4) 0.034(3) 0.002(3) -0.002(3) -0.005(4)
C22 0.101(6) 0.042(3) 0.033(3) -0.008(2) -0.010(3) 0.001(4)
C23 0.079(5) 0.039(3) 0.043(3) -0.006(3) -0.010(3) -0.003(3)
C24 0.088(6) 0.047(4) 0.056(4) -0.005(3) -0.009(4) -0.002(4)
C25 0.068(4) 0.034(3) 0.042(3) -0.004(2) -0.013(3) 0.003(3)
C26 0.051(3) 0.030(3) 0.048(3) -0.004(2) 0.003(3) -0.001(2)
C27 0.056(3) 0.027(2) 0.041(3) -0.001(2) 0.002(3) 0.000(2)
C28 0.051(3) 0.027(2) 0.043(3) 0.004(2) -0.001(3) -0.009(2)
C29 0.043(3) 0.060(4) 0.065(4) 0.013(3) -0.007(3) -0.008(3)
C30 0.107(9) 0.103(8) 0.090(7) 0.027(6) -0.050(7) -0.027(7)
C31 0.040(3) 0.022(2) 0.059(4) -0.002(2) 0.009(3) -0.005(2)
C32 0.040(3) 0.023(2) 0.051(3) 0.000(2) 0.000(2) 0.004(2)
C33 0.047(3) 0.025(2) 0.054(3) -0.002(2) 0.007(3) -0.003(2)
C34 0.040(3) 0.031(3) 0.070(4) -0.008(3) 0.015(3) -0.010(2)
C35 0.038(3) 0.030(3) 0.078(4) -0.003(3) 0.010(3) -0.005(2)
C36 0.038(3) 0.055(4) 0.069(4) 0.002(3) 0.002(3) 0.005(3)
C37 0.038(3) 0.030(3) 0.058(4) -0.009(2) 0.011(3) -0.002(2)
C38 0.037(3) 0.036(3) 0.061(4) -0.004(3) 0.003(3) -0.010(2)
C39 0.045(3) 0.034(3) 0.066(4) -0.003(3) -0.006(3) -0.003(3)
C40 0.053(4) 0.039(3) 0.047(3) 0.000(3) 0.004(3) 0.001(3)
C41 0.046(3) 0.031(3) 0.051(3) -0.006(2) 0.008(3) 0.002(2)
C42 0.038(3) 0.036(3) 0.062(4) -0.005(3) 0.000(3) 0.006(2)
C43 0.053(3) 0.032(3) 0.054(3) -0.017(3) 0.007(3) 0.002(3)
C44 0.047(3) 0.037(3) 0.071(4) -0.011(3) -0.003(3) 0.005(3)
C45 0.047(3) 0.036(3) 0.068(4) -0.013(3) 0.001(3) -0.006(3)
C46 0.043(3) 0.033(3) 0.064(4) -0.011(3) 0.003(3) 0.002(2)
C47 0.049(3) 0.033(3) 0.046(3) -0.002(2) 0.011(3) 0.003(2)
C48 0.056(4) 0.041(3) 0.047(3) -0.003(3) 0.009(3) -0.009(3)
C49 0.042(3) 0.032(3) 0.047(3) 0.001(2) 0.008(2) 0.000(2)
C50 0.057(4) 0.033(3) 0.060(4) 0.009(3) 0.004(3) -0.006(3)
C51 0.055(4) 0.041(3) 0.076(5) 0.010(3) -0.016(4) -0.009(3)
C52 0.097(7) 0.058(5) 0.088(6) 0.013(5) -0.037(6) -0.012(5)
C53 0.051(4) 0.061(5) 0.116(7) 0.025(5) -0.020(5) 0.016(4)
C54 0.051(4) 0.054(4) 0.094(6) 0.014(4) 0.019(4) 0.006(3)
C55 0.045(3) 0.034(3) 0.067(4) 0.010(3) 0.004(3) -0.001(3)
C56 0.067(4) 0.043(3) 0.051(4) 0.002(3) 0.015(3) 0.008(3)
O1W 0.069(3) 0.046(3) 0.058(3) -0.005(2) -0.006(2) 0.001(2)
O2W 0.091(4) 0.051(3) 0.060(3) 0.004(2) -0.004(3) -0.012(3)

loop_
_atom_type_symbol
_atom_type_description
_atom_type_scat_dispersion_real
_atom_type_scat_dispersion_imag
_atom_type_scat_source
C C 0.0181 0.0091 'International Tables Vol C Tables 4.2.6.8 and 6.1.1.4'
H H 0.0000 0.0000 'International Tables Vol C Tables 4.2.6.8 and 6.1.1.4'
N N 0.0311 0.0180 'International Tables Vol C Tables 4.2.6.8 and 6.1.1.4'
O O 0.0492 0.0322 'International Tables Vol C Tables 4.2.6.8 and 6.1.1.4'

loop_
_geom_angle_atom_site_label_1
_geom_angle_atom_site_label_2
_geom_angle_atom_site_label_3
_geom_angle
C46 O1 C1 115.2(4)
C4 O2 C5 114.3(5)
C2 O3 H3 109.5
C3 O4 H4 109.5
C6 O5 H5 109.5
C7 O6 C4 114.8(5)
C10 O7 C11 112.3(5)
C8 O8 H8 109.5
C9 O9 H9 109.5
C12 O10 H10 109.5
C10 O11 C13 118.0(6)
C16 O12 C17 115.1(6)
C14 O13 H13 109.5
C15 O14 H14 109.5
C18 O15 H15 109.5
C16 O16 C19 118.3(5)
C22 O17 C23 113.9(5)
C20 O18 H18 109.5
C21 O19 H19 109.5
C24 O20 H20 109.5
C22 O21 C25 120.0(5)
C29 O22 C28 114.7(5)
C26 O23 H23 109.5
C27 O24 H24 109.5
C30 O25 H25 109.5
C28 O26 C31 116.4(4)
C34 O27 C35 115.5(5)
C32 O28 H28 109.5
C33 O29 H29 109.5
C36 O30 H30 109.5
C34 O31 C37 115.3(5)
C40 O32 C41 112.8(5)
C38 O33 H33 109.5
C39 O34 H34 109.5
C42 O35 H35 109.5
C40 O36 C43 118.6(5)
C46 O37 C47 115.0(5)
C44 O38 H38 109.5
C45 O39 H39 109.5
C49 N1 C48 123.3(5)
C56 N1 C48 128.1(6)
C56 N1 C49 108.4(6)
O1 C1 H1 109.5
O1 C1 C2 108.8(5)
O1 C1 C5 110.5(5)
C2 C1 H1 109.5
C2 C1 C5 109.1(6)
C5 C1 H1 109.5
O3 C2 C1 111.7(6)
O3 C2 H2 109.3
O3 C2 C3 109.1(5)
C1 C2 H2 109.3
C1 C2 C3 108.2(5)
C3 C2 H2 109.3
O4 C3 C2 112.9(5)
O4 C3 H3A 107.5
O4 C3 C4 110.3(6)
C2 C3 H3A 107.5
C4 C3 C2 110.9(5)
C4 C3 H3A 107.5
O2 C4 O6 111.7(5)
O2 C4 C3 111.0(6)
O2 C4 H4A 108.3
O6 C4 C3 109.1(5)
O6 C4 H4A 108.3
C3 C4 H4A 108.3
O2 C5 C1 108.4(5)
O2 C5 H5A 109.5
O2 C5 C6 106.6(5)
C1 C5 H5A 109.5
C6 C5 C1 113.3(6)
C6 C5 H5A 109.5
O5 C6 C5 114.0(6)
O5 C6 H6A 108.8
O5 C6 H6B 108.8
C5 C6 H6A 108.8
C5 C6 H6B 108.8
H6A C6 H6B 107.6
O6 C7 H7 110.0
O6 C7 C8 109.7(5)
O6 C7 C11 107.0(5)
C8 C7 H7 110.0
C8 C7 C11 110.0(7)
C11 C7 H7 110.0
O8 C8 C7 110.1(7)
O8 C8 H8A 107.7
O8 C8 C9 111.2(7)
C7 C8 H8A 107.7
C7 C8 C9 112.1(6)
C9 C8 H8A 107.7
O9 C9 C8 110.0(6)
O9 C9 H9A 107.7
O9 C9 C10 111.8(8)
C8 C9 H9A 107.7
C8 C9 C10 111.8(6)
C10 C9 H9A 107.7
O7 C10 C9 107.1(8)
O7 C10 H10A 108.9
O11 C10 O7 111.7(6)
O11 C10 C9 111.2(6)
O11 C10 H10A 108.9
C9 C10 H10A 108.9
O7 C11 C7 107.9(5)
O7 C11 H11 109.0
O7 C11 C12 105.9(6)
C7 C11 H11 109.0
C12 C11 C7 115.9(7)
C12 C11 H11 109.0
O10 C12 C11 113.6(8)
O10 C12 H12A 108.8
O10 C12 H12B 108.8
C11 C12 H12A 108.8
C11 C12 H12B 108.8
H12A C12 H12B 107.7
O11 C13 H13A 109.1
O11 C13 C14 105.2(6)
O11 C13 C17 115.5(7)
C14 C13 H13A 109.1
C14 C13 C17 108.6(7)
C17 C13 H13A 109.1
O13 C14 C13 111.6(6)
O13 C14 H14A 108.0
O13 C14 C15 107.9(7)
C13 C14 H14A 108.0
C15 C14 C13 113.3(7)
C15 C14 H14A 108.0
O14 C15 C14 110.3(6)
O14 C15 H15A 108.2
O14 C15 C16 110.9(6)
C14 C15 H15A 108.2
C14 C15 C16 111.1(8)
C16 C15 H15A 108.2
O12 C16 O16 112.6(7)
O12 C16 C15 111.6(7)
O12 C16 H16 108.4
O16 C16 C15 107.4(6)
O16 C16 H16 108.4
C15 C16 H16 108.4
O12 C17 C13 106.0(8)
O12 C17 H17 108.9
O12 C17 C18 108.3(9)
C13 C17 H17 108.9
C18 C17 C13 115.6(9)
C18 C17 H17 108.9
O15 C18 C17 113.8(10)
O15 C18 H18A 108.8
O15 C18 H18B 108.8
C17 C18 H18A 108.8
C17 C18 H18B 108.8
H18A C18 H18B 107.7
O16 C19 H19A 109.2
O16 C19 C20 106.9(6)
O16 C19 C23 111.1(7)
C20 C19 H19A 109.2
C20 C19 C23 111.2(6)
C23 C19 H19A 109.2
O18 C20 C19 111.1(6)
O18 C20 H20A 109.2
O18 C20 C21 107.6(7)
C19 C20 H20A 109.2
C19 C20 C21 110.5(6)
C21 C20 H20A 109.2
O19 C21 C20 112.1(6)
O19 C21 H21 109.0
O19 C21 C22 109.1(6)
C20 C21 H21 109.0
C20 C21 C22 108.7(7)
C22 C21 H21 109.0
O17 C22 C21 111.3(6)
O17 C22 H22 108.9
O21 C22 O17 111.3(7)
O21 C22 C21 107.5(6)
O21 C22 H22 108.9
C21 C22 H22 108.9
O17 C23 C19 106.7(7)
O17 C23 H23A 108.6
O17 C23 C24 108.0(6)
C19 C23 H23A 108.6
C24 C23 C19 116.1(6)
C24 C23 H23A 108.6
O20 C24 C23 112.0(8)
O20 C24 H24A 109.2
O20 C24 H24B 109.2
C23 C24 H24A 109.2
C23 C24 H24B 109.2
H24A C24 H24B 107.9
O21 C25 H25A 109.3
O21 C25 C26 105.2(5)
O21 C25 C29 112.6(6)
C26 C25 H25A 109.3
C29 C25 H25A 109.3
C29 C25 C26 111.0(6)
O23 C26 C25 110.3(6)
O23 C26 H26 108.6
O23 C26 C27 109.2(5)
C25 C26 H26 108.6
C27 C26 C25 111.6(5)
C27 C26 H26 108.6
O24 C27 C26 110.2(5)
O24 C27 H27 108.4
O24 C27 C28 110.8(5)
C26 C27 H27 108.4
C26 C27 C28 110.6(5)
C28 C27 H27 108.4
O22 C28 C27 112.0(5)
O22 C28 H28A 108.1
O26 C28 O22 109.7(5)
O26 C28 C27 110.6(5)
O26 C28 H28A 108.1
C27 C28 H28A 108.1
O22 C29 C25 109.2(6)
O22 C29 H29A 109.5
O22 C29 C30 106.8(7)
C25 C29 H29A 109.5
C30 C29 C25 112.4(8)
C30 C29 H29A 109.5
O25 C30 C29 110.3(11)
O25 C30 H30A 109.6
O25 C30 H30B 109.6
C29 C30 H30A 109.6
C29 C30 H30B 109.6
H30A C30 H30B 108.1
O26 C31 H31 108.6
O26 C31 C32 111.3(5)
O26 C31 C35 108.4(5)
C32 C31 H31 108.6
C32 C31 C35 111.2(5)
C35 C31 H31 108.6
O28 C32 C31 106.9(5)
O28 C32 H32 109.2
O28 C32 C33 110.1(5)
C31 C32 H32 109.2
C31 C32 C33 112.3(5)
C33 C32 H32 109.2
O29 C33 C32 111.5(5)
O29 C33 H33A 108.5
O29 C33 C34 109.8(5)
C32 C33 H33A 108.5
C32 C33 C34 110.0(5)
C34 C33 H33A 108.5
O27 C34 O31 111.4(5)
O27 C34 C33 111.5(5)
O27 C34 H34A 108.5
O31 C34 C33 108.4(5)
O31 C34 H34A 108.5
C33 C34 H34A 108.5
O27 C35 C31 110.4(5)
O27 C35 H35A 109.2
O27 C35 C36 105.1(5)
C31 C35 H35A 109.2
C36 C35 C31 113.5(6)
C36 C35 H35A 109.2
O30 C36 C35 110.8(6)
O30 C36 H36A 109.5
O30 C36 H36B 109.5
C35 C36 H36A 109.5
C35 C36 H36B 109.5
H36A C36 H36B 108.1
O31 C37 H37 109.3
O31 C37 C38 106.9(5)
O31 C37 C41 110.7(5)
C38 C37 H37 109.3
C41 C37 H37 109.3
C41 C37 C38 111.3(5)
O33 C38 C37 111.5(5)
O33 C38 H38A 108.3
O33 C38 C39 110.0(6)
C37 C38 H38A 108.3
C39 C38 C37 110.3(5)
C39 C38 H38A 108.3
O34 C39 C38 111.3(6)
O34 C39 H39A 108.2
O34 C39 C40 109.3(5)
C38 C39 H39A 108.2
C38 C39 C40 111.4(6)
C40 C39 H39A 108.2
O32 C40 O36 109.1(5)
O32 C40 C39 110.6(5)
O32 C40 H40 109.6
O36 C40 C39 108.3(5)
O36 C40 H40 109.6
C39 C40 H40 109.6
O32 C41 C37 108.9(5)
O32 C41 H41 108.3
O32 C41 C42 109.3(5)
C37 C41 H41 108.3
C42 C41 C37 113.5(5)
C42 C41 H41 108.3
O35 C42 C41 111.8(5)
O35 C42 H42A 109.3
O35 C42 H42B 109.3
C41 C42 H42A 109.3
C41 C42 H42B 109.3
H42A C42 H42B 107.9
O36 C43 H43 110.3
O36 C43 C44 103.1(5)
O36 C43 C47 111.8(5)
C44 C43 H43 110.3
C47 C43 H43 110.3
C47 C43 C44 110.9(6)
O38 C44 C43 111.6(6)
O38 C44 H44 108.3
O38 C44 C45 109.2(6)
C43 C44 H44 108.3
C45 C44 C43 110.9(5)
C45 C44 H44 108.3
O39 C45 C44 112.8(6)
O39 C45 H45 108.3
O39 C45 C46 109.1(6)
C44 C45 H45 108.3
C44 C45 C46 109.9(5)
C46 C45 H45 108.3
O1 C46 C45 107.8(5)
O1 C46 H46 108.6
O37 C46 O1 112.2(5)
O37 C46 C45 111.0(6)
O37 C46 H46 108.6
C45 C46 H46 108.6
O37 C47 C43 109.6(5)
O37 C47 H47 109.6
O37 C47 C48 106.4(5)
C43 C47 H47 109.6
C43 C47 C48 112.0(5)
C48 C47 H47 109.6
N1 C48 C47 113.1(5)
N1 C48 H48A 109.0
N1 C48 H48B 109.0
C47 C48 H48A 109.0
C47 C48 H48B 109.0
H48A C48 H48B 107.8
O40 C49 N1 122.2(6)
O40 C49 C50 130.0(6)
C50 C49 N1 107.8(5)
C51 C50 C49 130.8(7)
C55 C50 C49 109.3(6)
C55 C50 C51 119.8(7)
C50 C51 H51 120.6
C52 C51 C50 118.7(8)
C52 C51 H51 120.6
C51 C52 H52 119.9
C51 C52 C53 120.1(8)
C53 C52 H52 119.9
C52 C53 H53 119.5
C54 C53 C52 121.0(7)
C54 C53 H53 119.5
C53 C54 H54 120.7
C53 C54 C55 118.7(8)
C55 C54 H54 120.7
C50 C55 C54 121.4(8)
C50 C55 C56 106.7(6)
C54 C55 C56 131.8(7)
O41 C56 N1 124.6(7)
O41 C56 C55 128.0(7)
N1 C56 C55 107.3(6)
H1WA O1W H1WB 109.5
H2WA O2W H2WB 109.5

loop_
_geom_bond_atom_site_label_1
_geom_bond_atom_site_label_2
_geom_bond_distance
O1 C1 1.434(8)
O1 C46 1.416(9)
O2 C4 1.407(8)
O2 C5 1.435(8)
O3 H3 0.8400
O3 C2 1.412(9)
O4 H4 0.8400
O4 C3 1.412(8)
O5 H5 0.8400
O5 C6 1.445(10)
O6 C4 1.430(9)
O6 C7 1.410(9)
O7 C10 1.430(11)
O7 C11 1.472(9)
O8 H8 0.8400
O8 C8 1.408(12)
O9 H9 0.8400
O9 C9 1.419(10)
O10 H10 0.8400
O10 C12 1.379(11)
O11 C10 1.385(11)
O11 C13 1.416(11)
O12 C16 1.378(12)
O12 C17 1.425(14)
O13 H13 0.8400
O13 C14 1.405(9)
O14 H14 0.8400
O14 C15 1.389(11)
O15 H15 0.8400
O15 C18 1.428(14)
O16 C16 1.412(9)
O16 C19 1.452(9)
O17 C22 1.401(10)
O17 C23 1.450(9)
O18 H18 0.8400
O18 C20 1.440(11)
O19 H19 0.8400
O19 C21 1.413(11)
O20 H20 0.8400
O20 C24 1.413(11)
O21 C22 1.400(8)
O21 C25 1.430(8)
O22 C28 1.444(8)
O22 C29 1.425(9)
O23 H23 0.8400
O23 C26 1.410(8)
O24 H24 0.8400
O24 C27 1.396(8)
O25 H25 0.8400
O25 C30 1.47(2)
O26 C28 1.406(8)
O26 C31 1.440(7)
O27 C34 1.400(9)
O27 C35 1.424(9)
O28 H28 0.8400
O28 C32 1.454(7)
O29 H29 0.8400
O29 C33 1.393(9)
O30 H30 0.8400
O30 C36 1.419(10)
O31 C34 1.418(7)
O31 C37 1.435(8)
O32 C40 1.414(8)
O32 C41 1.422(8)
O33 H33 0.8400
O33 C38 1.401(8)
O34 H34 0.8400
O34 C39 1.423(9)
O35 H35 0.8400
O35 C42 1.424(8)
O36 C40 1.416(8)
O36 C43 1.446(7)
O37 C46 1.382(8)
O37 C47 1.421(8)
O38 H38 0.8400
O38 C44 1.430(9)
O39 H39 0.8400
O39 C45 1.420(9)
O40 C49 1.223(8)
O41 C56 1.201(10)
N1 C48 1.443(10)
N1 C49 1.425(8)
N1 C56 1.391(9)
C1 H1 1.0000
C1 C2 1.509(8)
C1 C5 1.535(10)
C2 H2 1.0000
C2 C3 1.527(10)
C3 H3A 1.0000
C3 C4 1.493(11)
C4 H4A 1.0000
C5 H5A 1.0000
C5 C6 1.526(9)
C6 H6A 0.9900
C6 H6B 0.9900
C7 H7 1.0000
C7 C8 1.503(10)
C7 C11 1.529(10)
C8 H8A 1.0000
C8 C9 1.519(12)
C9 H9A 1.0000
C9 C10 1.539(13)
C10 H10A 1.0000
C11 H11 1.0000
C11 C12 1.479(11)
C12 H12A 0.9900
C12 H12B 0.9900
C13 H13A 1.0000
C13 C14 1.533(12)
C13 C17 1.579(12)
C14 H14A 1.0000
C14 C15 1.507(13)
C15 H15A 1.0000
C15 C16 1.548(11)
C16 H16 1.0000
C17 H17 1.0000
C17 C18 1.497(16)
C18 H18A 0.9900
C18 H18B 0.9900
C19 H19A 1.0000
C19 C20 1.490(13)
C19 C23 1.523(12)
C20 H20A 1.0000
C20 C21 1.526(11)
C21 H21 1.0000
C21 C22 1.547(12)
C22 H22 1.0000
C23 H23A 1.0000
C23 C24 1.503(12)
C24 H24A 0.9900
C24 H24B 0.9900
C25 H25A 1.0000
C25 C26 1.523(9)
C25 C29 1.514(11)
C26 H26 1.0000
C26 C27 1.510(8)
C27 H27 1.0000
C27 C28 1.524(9)
C28 H28A 1.0000
C29 H29A 1.0000
C29 C30 1.501(12)
C30 H30A 0.9900
C30 H30B 0.9900
C31 H31 1.0000
C31 C32 1.481(9)
C31 C35 1.519(9)
C32 H32 1.0000
C32 C33 1.494(9)
C33 H33A 1.0000
C33 C34 1.535(9)
C34 H34A 1.0000
C35 H35A 1.0000
C35 C36 1.510(11)
C36 H36A 0.9900
C36 H36B 0.9900
C37 H37 1.0000
C37 C38 1.524(9)
C37 C41 1.522(9)
C38 H38A 1.0000
C38 C39 1.511(10)
C39 H39A 1.0000
C39 C40 1.514(10)
C40 H40 1.0000
C41 H41 1.0000
C41 C42 1.507(9)
C42 H42A 0.9900
C42 H42B 0.9900
C43 H43 1.0000
C43 C44 1.529(10)
C43 C47 1.493(10)
C44 H44 1.0000
C44 C45 1.502(9)
C45 H45 1.0000
C45 C46 1.545(10)
C46 H46 1.0000
C47 H47 1.0000
C47 C48 1.518(9)
C48 H48A 0.9900
C48 H48B 0.9900
C49 C50 1.424(10)
C50 C51 1.420(11)
C50 C55 1.385(11)
C51 H51 0.9500
C51 C52 1.371(13)
C52 H52 0.9500
C52 C53 1.440(16)
C53 H53 0.9500
C53 C54 1.352(15)
C54 H54 0.9500
C54 C55 1.405(11)
C55 C56 1.487(11)
O1W H1WA 0.8693
O1W H1WB 0.8717
O2W H2WA 0.8702
O2W H2WB 0.8690

loop_
_geom_hbond_atom_site_label_D
_geom_hbond_atom_site_label_H
_geom_hbond_atom_site_label_A
_geom_hbond_distance_DH
_geom_hbond_distance_HA
_geom_hbond_distance_DA
_geom_hbond_angle_DHA
_geom_hbond_site_symmetry_A
O3 H3 O1W 0.84 2.26 2.806(7) 122.7 3_545
O4 H4 O28 0.84 2.15 2.812(6) 135.3 1_565
O8 H8 O22 0.84 2.12 2.852(7) 145.4 1_565
O10 H10 O38 0.84 2.07 2.825(10) 148.8 3_445
O13 H13 O20 0.84 2.12 2.724(8) 128.5 4_554
O14 H14 O18 0.84 2.02 2.797(8) 153.9 .
O23 H23 O1W 0.84 2.17 2.699(7) 121.1 1_655
O24 H24 O28 0.84 2.04 2.873(6) 171.4 .
O29 H29 O1W 0.84 1.87 2.693(7) 166.4 3_535
O33 H33 O29 0.84 1.91 2.744(7) 172.4 .
O35 H35 O2W 0.84 2.00 2.766(8) 151.9 3_445
O39 H39 O3 0.84 2.21 2.760(8) 123.0 .
O1W H1WA O3 0.87 2.18 2.806(7) 129.0 3_445
O2W H2WB O13 0.87 2.24 2.811(8) 123.1 .

loop_
_geom_torsion_atom_site_label_1
_geom_torsion_atom_site_label_2
_geom_torsion_atom_site_label_3
_geom_torsion_atom_site_label_4
_geom_torsion
O1 C1 C2 O3 -61.4(6)
O1 C1 C2 C3 178.4(5)
O1 C1 C5 O2 -178.9(5)
O1 C1 C5 C6 62.9(7)
O2 C5 C6 O5 -74.0(8)
O3 C2 C3 O4 58.1(7)
O3 C2 C3 C4 -177.5(5)
O4 C3 C4 O2 -179.1(5)
O4 C3 C4 O6 57.4(6)
O6 C7 C8 O8 -66.8(8)
O6 C7 C8 C9 168.8(6)
O6 C7 C11 O7 -176.3(5)
O6 C7 C11 C12 65.3(7)
O7 C11 C12 O10 63.4(9)
O8 C8 C9 O9 60.6(9)
O8 C8 C9 C10 -174.6(7)
O9 C9 C10 O7 179.2(6)
O9 C9 C10 O11 56.9(8)
O11 C13 C14 O13 -62.1(7)
O11 C13 C14 C15 175.9(6)
O11 C13 C17 O12 -176.3(6)
O11 C13 C17 C18 63.8(11)
O12 C17 C18 O15 -67.1(13)
O13 C14 C15 O14 67.0(7)
O13 C14 C15 C16 -169.7(6)
O14 C15 C16 O12 171.3(7)
O14 C15 C16 O16 47.5(9)
O16 C19 C20 O18 -62.1(8)
O16 C19 C20 C21 178.6(6)
O16 C19 C23 O17 -178.2(5)
O16 C19 C23 C24 61.4(8)
O17 C23 C24 O20 -70.3(8)
O18 C20 C21 O19 65.8(7)
O18 C20 C21 C22 -173.5(5)
O19 C21 C22 O17 176.1(5)
O19 C21 C22 O21 53.9(8)
O21 C25 C26 O23 -62.7(7)
O21 C25 C26 C27 175.8(5)
O21 C25 C29 O22 -174.2(5)
O21 C25 C29 C30 67.5(9)
O22 C29 C30 O25 78.6(11)
O23 C26 C27 O24 65.1(6)
O23 C26 C27 C28 -172.1(5)
O24 C27 C28 O22 172.9(4)
O24 C27 C28 O26 50.1(6)
O26 C31 C32 O28 -65.3(5)
O26 C31 C32 C33 174.0(4)
O26 C31 C35 O27 -175.6(5)
O26 C31 C35 C36 66.7(6)
O27 C35 C36 O30 -63.9(7)
O28 C32 C33 O29 67.3(6)
O28 C32 C33 C34 -170.7(5)
O29 C33 C34 O27 175.3(5)
O29 C33 C34 O31 52.4(7)
O31 C37 C38 O33 -65.6(7)
O31 C37 C38 C39 171.8(5)
O31 C37 C41 O32 -175.1(5)
O31 C37 C41 C42 62.9(7)
O32 C41 C42 O35 -73.5(6)
O33 C38 C39 O34 64.9(7)
O33 C38 C39 C40 -172.8(5)
O34 C39 C40 O32 178.0(6)
O34 C39 C40 O36 58.5(7)
O36 C43 C44 O38 -65.3(7)
O36 C43 C44 C45 172.7(6)
O36 C43 C47 O37 -169.8(5)
O36 C43 C47 C48 72.3(7)
O37 C47 C48 N1 69.1(7)
O38 C44 C45 O39 64.4(9)
O38 C44 C45 C46 -173.6(6)
O39 C45 C46 O1 53.9(6)
O39 C45 C46 O37 177.2(5)
O40 C49 C50 C51 1.6(12)
O40 C49 C50 C55 177.2(7)
N1 C49 C50 C51 179.1(7)
N1 C49 C50 C55 -5.3(7)
C1 O1 C46 O37 104.7(5)
C1 O1 C46 C45 -132.7(5)
C1 C2 C3 O4 179.8(5)
C1 C2 C3 C4 -55.8(7)
C1 C5 C6 O5 45.2(8)
C2 C1 C5 O2 -59.4(6)
C2 C1 C5 C6 -177.5(5)
C2 C3 C4 O2 55.0(7)
C2 C3 C4 O6 -68.5(7)
C4 O2 C5 C1 60.2(7)
C4 O2 C5 C6 -177.5(6)
C4 O6 C7 C8 92.7(7)
C4 O6 C7 C11 -148.0(5)
C5 O2 C4 O6 63.5(7)
C5 O2 C4 C3 -58.5(7)
C5 C1 C2 O3 178.0(5)
C5 C1 C2 C3 57.8(6)
C7 O6 C4 O2 85.6(6)
C7 O6 C4 C3 -151.3(5)
C7 C8 C9 O9 -175.7(7)
C7 C8 C9 C10 -50.8(10)
C7 C11 C12 O10 -177.0(7)
C8 C7 C11 O7 -57.2(7)
C8 C7 C11 C12 -175.6(6)
C8 C9 C10 O7 55.4(8)
C8 C9 C10 O11 -67.0(9)
C10 O7 C11 C7 66.8(8)
C10 O7 C11 C12 -168.5(7)
C10 O11 C13 C14 172.8(6)
C10 O11 C13 C17 -67.5(8)
C11 O7 C10 O11 57.3(9)
C11 O7 C10 C9 -64.7(8)
C11 C7 C8 O8 175.8(6)
C11 C7 C8 C9 51.4(9)
C13 O11 C10 O7 105.7(8)
C13 O11 C10 C9 -134.7(7)
C13 C14 C15 O14 -169.0(6)
C13 C14 C15 C16 -45.6(8)
C13 C17 C18 O15 51.6(15)
C14 C13 C17 O12 -58.4(8)
C14 C13 C17 C18 -178.3(9)
C14 C15 C16 O12 48.3(8)
C14 C15 C16 O16 -75.5(8)
C16 O12 C17 C13 67.0(8)
C16 O12 C17 C18 -168.4(7)
C16 O16 C19 C20 128.8(7)
C16 O16 C19 C23 -109.7(7)
C17 O12 C16 O16 58.5(8)
C17 O12 C16 C15 -62.3(8)
C17 C13 C14 O13 173.6(6)
C17 C13 C14 C15 51.6(8)
C19 O16 C16 O12 108.1(8)
C19 O16 C16 C15 -128.7(8)
C19 C20 C21 O19 -172.8(6)
C19 C20 C21 C22 -52.1(8)
C19 C23 C24 O20 49.5(9)
C20 C19 C23 O17 -59.3(7)
C20 C19 C23 C24 -179.7(6)
C20 C21 C22 O17 53.6(7)
C20 C21 C22 O21 -68.6(7)
C22 O17 C23 C19 62.2(7)
C22 O17 C23 C24 -172.2(7)
C22 O21 C25 C26 127.0(7)
C22 O21 C25 C29 -112.0(8)
C23 O17 C22 O21 58.9(8)
C23 O17 C22 C21 -61.1(8)
C23 C19 C20 O18 176.5(6)
C23 C19 C20 C21 57.2(8)
C25 O21 C22 O17 105.5(7)
C25 O21 C22 C21 -132.3(6)
C25 C26 C27 O24 -172.7(5)
C25 C26 C27 C28 -50.0(7)
C25 C29 C30 O25 -161.6(8)
C26 C25 C29 O22 -56.6(8)
C26 C25 C29 C30 -174.9(8)
C26 C27 C28 O22 50.5(6)
C26 C27 C28 O26 -72.3(6)
C28 O22 C29 C25 59.3(8)
C28 O22 C29 C30 -179.0(8)
C28 O26 C31 C32 103.8(5)
C28 O26 C31 C35 -133.6(5)
C29 O22 C28 O26 66.3(7)
C29 O22 C28 C27 -57.0(7)
C29 C25 C26 O23 175.3(6)
C29 C25 C26 C27 53.8(7)
C31 O26 C28 O22 102.7(5)
C31 O26 C28 C27 -133.2(5)
C31 C32 C33 O29 -173.8(4)
C31 C32 C33 C34 -51.8(6)
C31 C35 C36 O30 56.8(7)
C32 C31 C35 O27 -52.9(6)
C32 C31 C35 C36 -170.6(5)
C32 C33 C34 O27 52.2(6)
C32 C33 C34 O31 -70.7(7)
C34 O27 C35 C31 56.3(7)
C34 O27 C35 C36 179.0(5)
C34 O31 C37 C38 134.2(6)
C34 O31 C37 C41 -104.4(6)
C35 O27 C34 O31 64.8(6)
C35 O27 C34 C33 -56.4(6)
C35 C31 C32 O28 173.7(4)
C35 C31 C32 C33 52.9(6)
C37 O31 C34 O27 120.4(6)
C37 O31 C34 C33 -116.6(6)
C37 C38 C39 O34 -171.7(6)
C37 C38 C39 C40 -49.4(7)
C37 C41 C42 O35 48.3(7)
C38 C37 C41 O32 -56.4(7)
C38 C37 C41 C42 -178.4(6)
C38 C39 C40 O32 54.6(7)
C38 C39 C40 O36 -64.9(7)
C40 O32 C41 C37 62.9(6)
C40 O32 C41 C42 -172.6(5)
C40 O36 C43 C44 138.6(6)
C40 O36 C43 C47 -102.2(7)
C41 O32 C40 O36 56.6(6)
C41 O32 C40 C39 -62.4(7)
C41 C37 C38 O33 173.4(5)
C41 C37 C38 C39 50.8(7)
C43 O36 C40 O32 111.4(6)
C43 O36 C40 C39 -128.2(6)
C43 C44 C45 O39 -172.2(6)
C43 C44 C45 C46 -50.2(8)
C43 C47 C48 N1 -171.1(5)
C44 C43 C47 O37 -55.3(6)
C44 C43 C47 C48 -173.2(5)
C44 C45 C46 O1 -70.2(7)
C44 C45 C46 O37 53.0(8)
C46 O1 C1 C2 116.6(6)
C46 O1 C1 C5 -123.6(5)
C46 O37 C47 C43 60.9(7)
C46 O37 C47 C48 -177.8(5)
C47 O37 C46 O1 61.1(7)
C47 O37 C46 C45 -59.6(7)
C47 C43 C44 O38 174.8(5)
C47 C43 C44 C45 52.8(8)
C48 N1 C49 O40 1.0(9)
C48 N1 C49 C50 -176.7(5)
C48 N1 C56 O41 -2.7(12)
C48 N1 C56 C55 178.0(6)
C49 N1 C48 C47 82.2(7)
C49 N1 C56 O41 173.4(7)
C49 N1 C56 C55 -5.9(7)
C49 C50 C51 C52 177.4(8)
C49 C50 C55 C54 -179.0(6)
C49 C50 C55 C56 1.6(7)
C50 C51 C52 C53 -3.0(13)
C50 C55 C56 O41 -176.6(8)
C50 C55 C56 N1 2.7(7)
C51 C50 C55 C54 -2.8(10)
C51 C50 C55 C56 177.8(6)
C51 C52 C53 C54 4.7(15)
C52 C53 C54 C55 -5.2(13)
C53 C54 C55 C50 4.4(11)
C53 C54 C55 C56 -176.4(8)
C54 C55 C56 O41 4.1(14)
C54 C55 C56 N1 -176.6(7)
C55 C50 C51 C52 2.1(11)
C56 N1 C48 C47 -102.3(7)
C56 N1 C49 O40 -175.3(6)
C56 N1 C49 C50 7.0(7)

loop_
_smtbx_masks_void_nr
_smtbx_masks_void_average_x
_smtbx_masks_void_average_y
_smtbx_masks_void_average_z
_smtbx_masks_void_volume
_smtbx_masks_void_count_electrons
1 0.000 -0.667 0.250 678.5 171.6
2 0.008 0.193 0.461 19.0 0.0
3 -0.008 0.693 0.039 19.0 0.0
4 0.500 -0.253 0.750 678.5 171.4
5 0.492 0.807 0.961 19.0 0.0
6 0.508 0.307 0.539 19.0 0.0
